data_7005691
loop_
_publ_author_name
'Broge, Louise'
'S\/otofte, Inger'
'Jensen, Kristian'
'Jensen, Nicolai'
'Pretzmann, Ulla'
'Springborg, Johan'

_publ_section_title
;
 Bowl adamanzanes--bicyclic tetraamines: syntheses and crystal
 structures of complexes with cobalt(III) and chelating coordinated
 oxo-anions.
;
_journal_issue 34
_journal_name_full 'Dalton transactions (Cambridge, England : 2003)'
_journal_page_first 3826
_journal_page_last 3839
_journal_paper_doi 10.1039/b704451h
_journal_year 2007
_chemical_formula_moiety '[Co(C11H24N4)(SO4)](CF3SO3)'
_chemical_formula_sum 'C12 H24 Co F3 N4 O7 S2'
_chemical_formula_weight 516.40
_chemical_name_systematic
;
?
;
_space_group_IT_number 14
_symmetry_cell_setting monoclinic
_symmetry_space_group_name_Hall '-P 2yn'
_symmetry_space_group_name_H-M 'P 1 21/n 1'
_atom_sites_solution_hydrogens geom
_atom_sites_solution_primary direct
_atom_sites_solution_secondary difmap
_audit_creation_method SHELXL-97
_cell_angle_alpha 90.00
_cell_angle_beta 94.6080(10)
_cell_angle_gamma 90.00
_cell_formula_units_Z 4
_cell_length_a 8.2636(4)
_cell_length_b 16.6364(7)
_cell_length_c 13.8078(6)
_cell_measurement_reflns_used 22308
_cell_measurement_temperature 120(2)
_cell_measurement_theta_max 28.00
_cell_measurement_theta_min 2.45
_cell_volume 1892.11(15)
_computing_cell_refinement 'SAINT (Bruker AXS,1998)'
_computing_data_collection 'SMART (Bruker AXS,1998)'
_computing_data_reduction 'SAINT (Bruker AXS,1998)'
_computing_molecular_graphics 'SHELXTL,ver.6.12 (Sheldrick,2001)'
_computing_structure_refinement 'SHELXTL,ver.6.12 (Sheldrick,2001)'
_computing_structure_solution 'SHELXTL,ver.6.12 (Sheldrick,2001)'
_diffrn_ambient_temperature 120(2)
_diffrn_measured_fraction_theta_full 0.998
_diffrn_measured_fraction_theta_max 0.998
_diffrn_measurement_device_type 'Siemens SMART CCD Platform'
_diffrn_measurement_method 'omega scans'
_diffrn_radiation_monochromator graphite
_diffrn_radiation_source 'normal-focus sealed tube'
_diffrn_radiation_type MoK\a
_diffrn_radiation_wavelength 0.71073
_diffrn_reflns_av_R_equivalents 0.0304
_diffrn_reflns_av_sigmaI/netI 0.0246
_diffrn_reflns_limit_h_max 10
_diffrn_reflns_limit_h_min -10
_diffrn_reflns_limit_k_max 21
_diffrn_reflns_limit_k_min -21
_diffrn_reflns_limit_l_max 18
_diffrn_reflns_limit_l_min -18
_diffrn_reflns_number 22308
_diffrn_reflns_theta_full 28.00
_diffrn_reflns_theta_max 28.00
_diffrn_reflns_theta_min 2.45
_diffrn_standards_number 0
_exptl_absorpt_coefficient_mu 1.202
_exptl_absorpt_correction_T_max 1.0000
_exptl_absorpt_correction_T_min 0.8726
_exptl_absorpt_correction_type multi-scan
_exptl_absorpt_process_details 'SADABS,ver2.03 (Sheldrick,2001)'
_exptl_crystal_colour red
_exptl_crystal_density_diffrn 1.813
_exptl_crystal_density_meas ?
_exptl_crystal_density_method 'not measured'
_exptl_crystal_F_000 1064
_exptl_crystal_size_max 0.19
_exptl_crystal_size_mid 0.08
_exptl_crystal_size_min 0.08
_refine_diff_density_max 0.679
_refine_diff_density_min -0.507
_refine_diff_density_rms 0.080
_refine_ls_extinction_method none
_refine_ls_goodness_of_fit_ref 1.067
_refine_ls_hydrogen_treatment constr
_refine_ls_matrix_type full
_refine_ls_number_parameters 262
_refine_ls_number_reflns 4550
_refine_ls_number_restraints 0
_refine_ls_restrained_S_all 1.067
_refine_ls_R_factor_all 0.0397
_refine_ls_R_factor_gt 0.0361
_refine_ls_shift/su_max 0.002
_refine_ls_shift/su_mean 0.000
_refine_ls_structure_factor_coef Fsqd
_refine_ls_weighting_details 'calc w=1/[\s^2^(Fo^2^)+(0.0380P)^2^+2.4593P] where P=(Fo^2^+2Fc^2^)/3'
_refine_ls_weighting_scheme calc
_refine_ls_wR_factor_gt 0.0841
_refine_ls_wR_factor_ref 0.0863
_reflns_number_gt 4181
_reflns_number_total 4550
_reflns_threshold_expression >2sigma(I)
_cod_data_source_file b704451h.txt
_cod_data_source_block lb0805k
_cod_depositor_comments
;
The following automatic conversions were performed:

'_exptl_crystal_density_meas' value 'no' was changed to '?' - the
value is perceived as not measured.

Automatic conversion script
Id: cif_fix_values 3008 2015-01-20 13:52:24Z robertas 
;
_cod_original_sg_symbol_H-M 'P 21/n'
_cod_database_code 7005691

loop_
_symmetry_equiv_pos_as_xyz
'x, y, z'
'-x+1/2, y+1/2, -z+1/2'
'-x, -y, -z'
'x-1/2, -y-1/2, z-1/2'

loop_
_atom_site_label
_atom_site_type_symbol
_atom_site_fract_x
_atom_site_fract_y
_atom_site_fract_z
_atom_site_U_iso_or_equiv
_atom_site_adp_type
_atom_site_occupancy
_atom_site_symmetry_multiplicity
_atom_site_calc_flag
_atom_site_refinement_flags
_atom_site_disorder_assembly
_atom_site_disorder_group
Co Co 0.67247(3) 0.175142(15) 0.636817(18) 0.00936(8) Uani 1 1 d . . .
N1 N 0.6512(2) 0.28614(10) 0.67753(12) 0.0146(3) Uani 1 1 d . . .
H1 H 0.5525 0.3054 0.6498 0.018 Uiso 1 1 calc R . .
C1 C 0.6465(3) 0.28947(12) 0.78620(15) 0.0170(4) Uani 1 1 d . . .
H11 H 0.5624 0.3279 0.8040 0.020 Uiso 1 1 calc R . .
H12 H 0.7529 0.3072 0.8170 0.020 Uiso 1 1 calc R . .
C2 C 0.6073(3) 0.20567(12) 0.82044(14) 0.0147(4) Uani 1 1 d . . .
H21 H 0.6269 0.2022 0.8920 0.018 Uiso 1 1 calc R . .
H22 H 0.4918 0.1930 0.8024 0.018 Uiso 1 1 calc R . .
N2 N 0.7149(2) 0.14715(10) 0.77272(12) 0.0125(3) Uani 1 1 d . . .
C3 C 0.6493(3) 0.06306(12) 0.77529(14) 0.0146(4) Uani 1 1 d . . .
H31 H 0.5294 0.0638 0.7644 0.017 Uiso 1 1 calc R . .
H32 H 0.6792 0.0384 0.8395 0.017 Uiso 1 1 calc R . .
C4 C 0.7216(3) 0.01483(12) 0.69578(14) 0.0165(4) Uani 1 1 d . . .
H41 H 0.8366 0.0021 0.7152 0.020 Uiso 1 1 calc R . .
H42 H 0.6616 -0.0363 0.6850 0.020 Uiso 1 1 calc R . .
N3 N 0.7095(2) 0.06396(10) 0.60416(12) 0.0120(3) Uani 1 1 d . . .
H3 H 0.6195 0.0460 0.5653 0.014 Uiso 1 1 calc R . .
C5 C 0.8548(3) 0.05835(13) 0.54568(15) 0.0178(4) Uani 1 1 d . . .
H51 H 0.8282 0.0251 0.4871 0.021 Uiso 1 1 calc R . .
H52 H 0.9460 0.0325 0.5849 0.021 Uiso 1 1 calc R . .
C6 C 0.9040(2) 0.14237(13) 0.51581(15) 0.0170(4) Uani 1 1 d . . .
H61 H 1.0175 0.1420 0.4978 0.020 Uiso 1 1 calc R . .
H62 H 0.8330 0.1605 0.4588 0.020 Uiso 1 1 calc R . .
N4 N 0.8880(2) 0.19886(10) 0.60020(12) 0.0143(3) Uani 1 1 d . . .
C7 C 0.8732(3) 0.28470(13) 0.56637(16) 0.0201(4) Uani 1 1 d . . .
H71 H 0.8131 0.2866 0.5014 0.024 Uiso 1 1 calc R . .
H72 H 0.9827 0.3074 0.5606 0.024 Uiso 1 1 calc R . .
C8 C 0.7838(3) 0.33505(13) 0.63804(17) 0.0204(4) Uani 1 1 d . . .
H81 H 0.8613 0.3530 0.6921 0.024 Uiso 1 1 calc R . .
H82 H 0.7366 0.3833 0.6047 0.024 Uiso 1 1 calc R . .
C9 C 0.8854(3) 0.14862(13) 0.82053(15) 0.0172(4) Uani 1 1 d . . .
H91 H 0.9306 0.0936 0.8182 0.021 Uiso 1 1 calc R . .
H92 H 0.8798 0.1628 0.8898 0.021 Uiso 1 1 calc R . .
C10 C 1.0034(3) 0.20609(14) 0.77702(16) 0.0195(4) Uani 1 1 d . . .
H101 H 0.9603 0.2615 0.7800 0.023 Uiso 1 1 calc R . .
H102 H 1.1085 0.2045 0.8169 0.023 Uiso 1 1 calc R . .
C11 C 1.0325(3) 0.18659(14) 0.67270(16) 0.0197(4) Uani 1 1 d . . .
H111 H 1.1229 0.2204 0.6532 0.024 Uiso 1 1 calc R . .
H112 H 1.0675 0.1298 0.6694 0.024 Uiso 1 1 calc R . .
S1 S 0.40774(6) 0.16757(3) 0.52912(3) 0.01325(11) Uani 1 1 d . . .
O1 O 0.43924(16) 0.15649(9) 0.63855(10) 0.0129(3) Uani 1 1 d . . .
O2 O 0.57375(17) 0.19988(9) 0.50704(10) 0.0146(3) Uani 1 1 d . . .
O3 O 0.3775(2) 0.09062(10) 0.48245(12) 0.0260(4) Uani 1 1 d . . .
O4 O 0.28269(19) 0.22621(11) 0.50567(12) 0.0251(4) Uani 1 1 d . . .
S2 S 0.76232(7) 0.07804(4) 0.21774(5) 0.02458(14) Uani 1 1 d . . .
O5 O 0.5987(2) 0.07262(11) 0.24114(16) 0.0360(4) Uani 1 1 d . . .
O6 O 0.8791(2) 0.03359(13) 0.27943(17) 0.0464(6) Uani 1 1 d . . .
O7 O 0.8119(3) 0.15806(13) 0.1942(2) 0.0536(7) Uani 1 1 d . . .
C12 C 0.7614(5) 0.0252(2) 0.1031(2) 0.0598(11) Uani 1 1 d . . .
F1 F 0.9070(4) 0.0288(2) 0.0686(2) 0.1239(14) Uani 1 1 d . . .
F2 F 0.7252(3) -0.05273(14) 0.11203(18) 0.0778(8) Uani 1 1 d . . .
F3 F 0.6547(4) 0.05722(17) 0.03673(16) 0.1053(12) Uani 1 1 d . . .

loop_
_atom_site_aniso_label
_atom_site_aniso_U_11
_atom_site_aniso_U_22
_atom_site_aniso_U_33
_atom_site_aniso_U_23
_atom_site_aniso_U_13
_atom_site_aniso_U_12
Co 0.00894(13) 0.00972(13) 0.00934(13) -0.00089(9) 0.00016(9) -0.00067(9)
N1 0.0179(9) 0.0115(8) 0.0145(8) -0.0005(6) 0.0012(6) 0.0003(6)
C1 0.0223(10) 0.0153(9) 0.0134(9) -0.0040(7) 0.0013(8) 0.0014(8)
C2 0.0161(9) 0.0162(9) 0.0121(9) -0.0040(7) 0.0028(7) 0.0002(8)
N2 0.0121(8) 0.0134(8) 0.0116(7) -0.0003(6) -0.0001(6) 0.0000(6)
C3 0.0181(10) 0.0129(9) 0.0125(9) 0.0020(7) 0.0003(7) -0.0012(7)
C4 0.0219(10) 0.0121(9) 0.0155(9) 0.0007(7) 0.0010(8) 0.0022(8)
N3 0.0109(8) 0.0123(8) 0.0128(8) -0.0017(6) 0.0003(6) -0.0004(6)
C5 0.0154(10) 0.0196(10) 0.0190(10) -0.0049(8) 0.0049(8) 0.0028(8)
C6 0.0132(9) 0.0239(11) 0.0146(9) -0.0051(8) 0.0049(7) -0.0013(8)
N4 0.0116(8) 0.0169(8) 0.0148(8) -0.0031(7) 0.0024(6) -0.0028(6)
C7 0.0231(11) 0.0177(10) 0.0200(10) 0.0013(8) 0.0046(8) -0.0085(8)
C8 0.0242(11) 0.0126(9) 0.0243(11) -0.0003(8) 0.0028(9) -0.0061(8)
C9 0.0139(9) 0.0207(10) 0.0160(9) -0.0002(8) -0.0046(8) 0.0010(8)
C10 0.0117(9) 0.0264(11) 0.0199(10) -0.0034(9) -0.0028(8) -0.0014(8)
C11 0.0101(9) 0.0279(11) 0.0207(10) -0.0041(9) -0.0004(8) -0.0017(8)
S1 0.0114(2) 0.0168(2) 0.0111(2) -0.00027(17) -0.00170(17) -0.00049(17)
O1 0.0094(6) 0.0182(7) 0.0110(6) 0.0012(5) -0.0001(5) -0.0007(5)
O2 0.0133(7) 0.0204(7) 0.0099(6) 0.0022(5) 0.0001(5) -0.0023(6)
O3 0.0321(9) 0.0259(9) 0.0197(8) -0.0078(7) 0.0004(7) -0.0117(7)
O4 0.0179(8) 0.0358(9) 0.0213(8) 0.0087(7) 0.0003(6) 0.0101(7)
S2 0.0122(2) 0.0229(3) 0.0380(3) 0.0107(2) -0.0016(2) -0.0001(2)
O5 0.0190(9) 0.0291(9) 0.0610(13) -0.0034(9) 0.0096(8) -0.0018(7)
O6 0.0329(11) 0.0432(12) 0.0602(14) 0.0185(10) -0.0139(10) 0.0094(9)
O7 0.0275(11) 0.0342(11) 0.098(2) 0.0289(12) 0.0000(11) -0.0069(9)
C12 0.082(3) 0.061(2) 0.0381(17) 0.0089(16) 0.0156(17) 0.042(2)
F1 0.145(3) 0.137(3) 0.104(2) 0.050(2) 0.101(2) 0.081(2)
F2 0.111(2) 0.0514(13) 0.0690(15) -0.0245(11) -0.0064(14) 0.0377(13)
F3 0.172(3) 0.101(2) 0.0365(12) -0.0121(12) -0.0311(15) 0.079(2)

loop_
_atom_type_symbol
_atom_type_description
_atom_type_scat_dispersion_real
_atom_type_scat_dispersion_imag
_atom_type_scat_source
C C 0.0033 0.0016 'International Tables Vol C Tables 4.2.6.8 and 6.1.1.4'
H H 0.0000 0.0000 'International Tables Vol C Tables 4.2.6.8 and 6.1.1.4'
N N 0.0061 0.0033 'International Tables Vol C Tables 4.2.6.8 and 6.1.1.4'
O O 0.0106 0.0060 'International Tables Vol C Tables 4.2.6.8 and 6.1.1.4'
F F 0.0171 0.0103 'International Tables Vol C Tables 4.2.6.8 and 6.1.1.4'
S S 0.1246 0.1234 'International Tables Vol C Tables 4.2.6.8 and 6.1.1.4'
Co Co 0.3494 0.9721 'International Tables Vol C Tables 4.2.6.8 and 6.1.1.4'

loop_
_geom_angle_atom_site_label_1
_geom_angle_atom_site_label_2
_geom_angle_atom_site_label_3
_geom_angle
_geom_angle_site_symmetry_1
_geom_angle_site_symmetry_3
_geom_angle_publ_flag
N4 Co N3 88.16(7) . . ?
N4 Co N2 101.75(7) . . ?
N3 Co N2 88.64(7) . . ?
N4 Co N1 89.33(7) . . ?
N3 Co N1 175.15(7) . . ?
N2 Co N1 87.81(7) . . ?
N4 Co O2 92.45(7) . . ?
N3 Co O2 92.86(7) . . ?
N2 Co O2 165.76(7) . . ?
N1 Co O2 91.40(7) . . ?
N4 Co O1 165.25(7) . . ?
N3 Co O1 91.47(7) . . ?
N2 Co O1 92.98(6) . . ?
N1 Co O1 92.02(7) . . ?
O2 Co O1 72.83(6) . . ?
N4 Co S1 128.62(5) . . ?
N3 Co S1 87.77(5) . . ?
N2 Co S1 129.31(5) . . ?
N1 Co S1 97.04(5) . . ?
O2 Co S1 36.75(4) . . ?
O1 Co S1 36.66(4) . . ?
C8 N1 C1 114.84(16) . . ?
C8 N1 Co 108.93(13) . . ?
C1 N1 Co 109.49(12) . . ?
C8 N1 H1 107.8 . . ?
C1 N1 H1 107.8 . . ?
Co N1 H1 107.8 . . ?
N1 C1 C2 107.48(16) . . ?
N1 C1 H11 110.2 . . ?
C2 C1 H11 110.2 . . ?
N1 C1 H12 110.2 . . ?
C2 C1 H12 110.2 . . ?
H11 C1 H12 108.5 . . ?
N2 C2 C1 108.04(16) . . ?
N2 C2 H21 110.1 . . ?
C1 C2 H21 110.1 . . ?
N2 C2 H22 110.1 . . ?
C1 C2 H22 110.1 . . ?
H21 C2 H22 108.4 . . ?
C3 N2 C2 111.41(15) . . ?
C3 N2 C9 109.34(15) . . ?
C2 N2 C9 111.22(15) . . ?
C3 N2 Co 102.07(11) . . ?
C2 N2 Co 101.61(12) . . ?
C9 N2 Co 120.68(13) . . ?
N2 C3 C4 108.13(16) . . ?
N2 C3 H31 110.1 . . ?
C4 C3 H31 110.1 . . ?
N2 C3 H32 110.1 . . ?
C4 C3 H32 110.1 . . ?
H31 C3 H32 108.4 . . ?
N3 C4 C3 108.50(16) . . ?
N3 C4 H41 110.0 . . ?
C3 C4 H41 110.0 . . ?
N3 C4 H42 110.0 . . ?
C3 C4 H42 110.0 . . ?
H41 C4 H42 108.4 . . ?
C4 N3 C5 114.61(16) . . ?
C4 N3 Co 108.97(12) . . ?
C5 N3 Co 109.44(12) . . ?
C4 N3 H3 107.9 . . ?
C5 N3 H3 107.9 . . ?
Co N3 H3 107.9 . . ?
N3 C5 C6 109.31(16) . . ?
N3 C5 H51 109.8 . . ?
C6 C5 H51 109.8 . . ?
N3 C5 H52 109.8 . . ?
C6 C5 H52 109.8 . . ?
H51 C5 H52 108.3 . . ?
N4 C6 C5 108.69(16) . . ?
N4 C6 H61 110.0 . . ?
C5 C6 H61 110.0 . . ?
N4 C6 H62 110.0 . . ?
C5 C6 H62 110.0 . . ?
H61 C6 H62 108.3 . . ?
C7 N4 C11 112.01(16) . . ?
C7 N4 C6 111.15(16) . . ?
C11 N4 C6 108.30(16) . . ?
C7 N4 Co 102.79(13) . . ?
C11 N4 Co 119.73(13) . . ?
C6 N4 Co 102.38(12) . . ?
N4 C7 C8 110.50(17) . . ?
N4 C7 H71 109.6 . . ?
C8 C7 H71 109.6 . . ?
N4 C7 H72 109.6 . . ?
C8 C7 H72 109.6 . . ?
H71 C7 H72 108.1 . . ?
N1 C8 C7 110.01(16) . . ?
N1 C8 H81 109.7 . . ?
C7 C8 H81 109.7 . . ?
N1 C8 H82 109.7 . . ?
C7 C8 H82 109.7 . . ?
H81 C8 H82 108.2 . . ?
N2 C9 C10 116.30(17) . . ?
N2 C9 H91 108.2 . . ?
C10 C9 H91 108.2 . . ?
N2 C9 H92 108.2 . . ?
C10 C9 H92 108.2 . . ?
H91 C9 H92 107.4 . . ?
C11 C10 C9 113.33(18) . . ?
C11 C10 H101 108.9 . . ?
C9 C10 H101 108.9 . . ?
C11 C10 H102 108.9 . . ?
C9 C10 H102 108.9 . . ?
H101 C10 H102 107.7 . . ?
N4 C11 C10 115.13(17) . . ?
N4 C11 H111 108.5 . . ?
C10 C11 H111 108.5 . . ?
N4 C11 H112 108.5 . . ?
C10 C11 H112 108.5 . . ?
H111 C11 H112 107.5 . . ?
O4 S1 O3 113.88(11) . . ?
O4 S1 O1 111.56(9) . . ?
O3 S1 O1 110.15(9) . . ?
O4 S1 O2 110.91(9) . . ?
O3 S1 O2 110.40(9) . . ?
O1 S1 O2 98.97(8) . . ?
O4 S1 Co 131.70(8) . . ?
O3 S1 Co 114.42(8) . . ?
O1 S1 Co 49.97(5) . . ?
O2 S1 Co 49.91(5) . . ?
S1 O1 Co 93.37(7) . . ?
S1 O2 Co 93.35(7) . . ?
O5 S2 O7 113.85(12) . . ?
O5 S2 O6 116.02(13) . . ?
O7 S2 O6 114.84(13) . . ?
O5 S2 C12 103.37(17) . . ?
O7 S2 C12 103.47(18) . . ?
O6 S2 C12 102.94(15) . . ?
F3 C12 F1 107.7(3) . . ?
F3 C12 F2 108.1(4) . . ?
F1 C12 F2 106.9(3) . . ?
F3 C12 S2 111.4(2) . . ?
F1 C12 S2 110.5(3) . . ?
F2 C12 S2 112.0(2) . . ?

loop_
_geom_bond_atom_site_label_1
_geom_bond_atom_site_label_2
_geom_bond_distance
_geom_bond_site_symmetry_2
_geom_bond_publ_flag
Co N4 1.9308(17) . ?
Co N3 1.9339(16) . ?
Co N2 1.9379(16) . ?
Co N1 1.9424(17) . ?
Co O2 1.9522(14) . ?
Co O1 1.9541(14) . ?
Co S1 2.5476(5) . ?
N1 C8 1.502(3) . ?
N1 C1 1.505(3) . ?
N1 H1 0.9300 . ?
C1 C2 1.516(3) . ?
C1 H11 0.9900 . ?
C1 H12 0.9900 . ?
C2 N2 1.505(3) . ?
C2 H21 0.9900 . ?
C2 H22 0.9900 . ?
N2 C3 1.502(2) . ?
N2 C9 1.507(3) . ?
C3 C4 1.520(3) . ?
C3 H31 0.9900 . ?
C3 H32 0.9900 . ?
C4 N3 1.503(3) . ?
C4 H41 0.9900 . ?
C4 H42 0.9900 . ?
N3 C5 1.503(3) . ?
N3 H3 0.9300 . ?
C5 C6 1.522(3) . ?
C5 H51 0.9900 . ?
C5 H52 0.9900 . ?
C6 N4 1.511(3) . ?
C6 H61 0.9900 . ?
C6 H62 0.9900 . ?
N4 C7 1.505(3) . ?
N4 C11 1.509(3) . ?
C7 C8 1.531(3) . ?
C7 H71 0.9900 . ?
C7 H72 0.9900 . ?
C8 H81 0.9900 . ?
C8 H82 0.9900 . ?
C9 C10 1.523(3) . ?
C9 H91 0.9900 . ?
C9 H92 0.9900 . ?
C10 C11 1.514(3) . ?
C10 H101 0.9900 . ?
C10 H102 0.9900 . ?
C11 H111 0.9900 . ?
C11 H112 0.9900 . ?
S1 O4 1.4390(16) . ?
S1 O3 1.4458(16) . ?
S1 O1 1.5237(14) . ?
S1 O2 1.5268(15) . ?
S2 O5 1.4183(18) . ?
S2 O7 1.438(2) . ?
S2 O6 1.4391(19) . ?
S2 C12 1.809(4) . ?
C12 F3 1.331(4) . ?
C12 F1 1.331(5) . ?
C12 F2 1.339(5) . ?

loop_
_geom_hbond_atom_site_label_D
_geom_hbond_atom_site_label_H
_geom_hbond_atom_site_label_A
_geom_hbond_distance_DH
_geom_hbond_distance_HA
_geom_hbond_distance_DA
_geom_hbond_angle_DHA
_geom_hbond_site_symmetry_A
N1 H1 O7 0.93 2.21 2.980(3) 139.4 4_566
N3 H3 O3 0.93 2.37 2.902(2) 116.3 3_656

loop_
_geom_torsion_atom_site_label_1
_geom_torsion_atom_site_label_2
_geom_torsion_atom_site_label_3
_geom_torsion_atom_site_label_4
_geom_torsion
_geom_torsion_site_symmetry_1
_geom_torsion_site_symmetry_2
_geom_torsion_site_symmetry_3
_geom_torsion_site_symmetry_4
_geom_torsion_publ_flag
Co N1 C1 C2 -17.40(19) . . . . ?
N1 C1 C2 N2 47.2(2) . . . . ?
C1 C2 N2 Co -53.13(16) . . . . ?
C2 N2 Co N1 34.77(12) . . . . ?
N2 Co N1 C1 -10.37(13) . . . . ?
Co N2 C3 C4 50.87(16) . . . . ?
N2 C3 C4 N3 -46.0(2) . . . . ?
C3 C4 N3 Co 17.57(19) . . . . ?
C4 N3 Co N2 9.38(13) . . . . ?
N3 Co N2 C3 -33.38(12) . . . . ?
Co N3 C5 C6 -10.61(19) . . . . ?
N3 C5 C6 N4 40.3(2) . . . . ?
C5 C6 N4 Co -49.64(17) . . . . ?
C6 N4 Co N3 35.68(13) . . . . ?
N4 Co N3 C5 -14.85(13) . . . . ?
Co N4 C7 C8 45.70(18) . . . . ?
N4 C7 C8 N1 -37.0(2) . . . . ?
C7 C8 N1 Co 9.1(2) . . . . ?
C8 N1 Co N4 14.16(14) . . . . ?
N1 Co N4 C7 -33.09(12) . . . . ?
Co N2 C9 C10 27.0(2) . . . . ?
N2 C9 C10 C11 -62.4(2) . . . . ?
C9 C10 C11 N4 67.4(2) . . . . ?
C10 C11 N4 Co -36.0(2) . . . . ?
C11 N4 Co N2 4.19(16) . . . . ?
N4 Co N2 C9 0.16(16) . . . . ?
Co N2 C9 C10 27.0(2) . . . . ?
